data_4509884
loop_
_publ_author_name
'Bis, Joanna A.'
'Boyle, Paul D.'
'Carino, Stephen A. R.'
'Igo, David H.'
'Katrincic, Lee M.'

_publ_section_title
;
 Crystallization and Solid-State Characterization of the Hemihydrate of
 Albuterol Hemisulfate
;
_journal_issue 2
_journal_name_full 'Crystal Growth &amp; Design'
_journal_page_first 775
_journal_paper_doi 10.1021/cg4016405
_journal_volume 14
_journal_year 2014
_chemical_formula_sum 'C26 H46 N2 O11 S'
_chemical_formula_weight 594.71
_chemical_name_systematic
;
 ?
;
_space_group_crystal_system monoclinic
_space_group_IT_number 14
_space_group_name_Hall '-P 2ybc'
_space_group_name_H-M_alt 'P 1 21/c 1'
_symmetry_space_group_name_Hall '-P 2ybc'
_symmetry_space_group_name_H-M 'P 1 21/c 1'
_atom_sites_solution_hydrogens mixed
_atom_sites_solution_primary direct
_atom_sites_solution_secondary difmap
_audit_creation_method SHELXL-2013
_cell_angle_alpha 90
_cell_angle_beta 103.739(16)
_cell_angle_gamma 90
_cell_formula_units_Z 4
_cell_length_a 14.497(5)
_cell_length_b 17.021(6)
_cell_length_c 12.332(4)
_cell_measurement_reflns_used 9921
_cell_measurement_temperature 110
_cell_measurement_theta_max 28.35
_cell_measurement_theta_min 2.29
_cell_volume 2955.9(18)
_computing_cell_refinement SAINT
_computing_data_collection Apex2
_computing_data_reduction SAINT
_computing_molecular_graphics NRCVAX
_computing_publication_material cif2tables.py
_computing_structure_refinement SHELXL-2013
_computing_structure_solution SIR92
_diffrn_ambient_temperature 110
_diffrn_measured_fraction_theta_full 0.999
_diffrn_measured_fraction_theta_max 0.975
_diffrn_measurement_device_type 'Bruker-Nonius X8 Kappa Axis Apex2'
_diffrn_measurement_method 'omega and phi scans'
_diffrn_radiation_type MoK\a
_diffrn_radiation_wavelength 0.71073
_diffrn_reflns_av_R_equivalents 0.0969
_diffrn_reflns_av_unetI/netI 0.0793
_diffrn_reflns_Laue_measured_fraction_full 0.999
_diffrn_reflns_Laue_measured_fraction_max 0.975
_diffrn_reflns_limit_h_max 18
_diffrn_reflns_limit_h_min -19
_diffrn_reflns_limit_k_max 22
_diffrn_reflns_limit_k_min -22
_diffrn_reflns_limit_l_max 16
_diffrn_reflns_limit_l_min -16
_diffrn_reflns_number 45110
_diffrn_reflns_point_group_measured_fraction_full 0.999
_diffrn_reflns_point_group_measured_fraction_max 0.975
_diffrn_reflns_theta_full 25.242
_diffrn_reflns_theta_max 28.765
_diffrn_reflns_theta_min 2.290
_diffrn_source 'sealed tube'
_exptl_absorpt_coefficient_mu 0.170
_exptl_absorpt_correction_T_max 0.7458
_exptl_absorpt_correction_T_min 0.5902
_exptl_absorpt_correction_type multi-scan
_exptl_absorpt_process_details SADABS
_exptl_crystal_colour colourless
_exptl_crystal_density_diffrn 1.336
_exptl_crystal_description prism
_exptl_crystal_F_000 1280
_exptl_crystal_size_max 0.317
_exptl_crystal_size_mid 0.085
_exptl_crystal_size_min 0.049
_refine_diff_density_max 0.721
_refine_diff_density_min -0.672
_refine_diff_density_rms 0.086
_refine_ls_extinction_method none
_refine_ls_goodness_of_fit_ref 1.013
_refine_ls_hydrogen_treatment mixed
_refine_ls_matrix_type full
_refine_ls_number_parameters 412
_refine_ls_number_reflns 7506
_refine_ls_number_restraints 0
_refine_ls_restrained_S_all 1.013
_refine_ls_R_factor_all 0.1144
_refine_ls_R_factor_gt 0.0640
_refine_ls_shift/su_max 0.001
_refine_ls_shift/su_mean 0.000
_refine_ls_structure_factor_coef Fsqd
_refine_ls_weighting_details 'w=1/[\s^2^(Fo^2^)+(0.1007P)^2^] where P=(Fo^2^+2Fc^2^)/3'
_refine_ls_weighting_scheme calc
_refine_ls_wR_factor_gt 0.1534
_refine_ls_wR_factor_ref 0.1819
_reflns_Friedel_coverage 0.000
_reflns_number_gt 4592
_reflns_number_total 7506
_reflns_threshold_expression 'I > 2\s(I)'
_cod_data_source_file cg4016405_si_001.cif
_cod_data_source_block x12090
_cod_original_cell_volume 2955.9(17)
_cod_database_code 4509884
_shelx_space_group_comment
;
The symmetry employed for this shelxl refinement is uniquely defined
by the following loop, which should always be used as a source of
symmetry information in preference to the above space-group names.
They are only intended as comments.
;
_shelx_estimated_absorpt_t_min 0.948
_shelx_estimated_absorpt_t_max 0.992
_shelxl_version_number 2013-3

loop_
_space_group_symop_operation_xyz
'x, y, z'
'-x, y+1/2, -z+1/2'
'-x, -y, -z'
'x, -y-1/2, z-1/2'

loop_
_atom_site_label
_atom_site_type_symbol
_atom_site_fract_x
_atom_site_fract_y
_atom_site_fract_z
_atom_site_U_iso_or_equiv
_atom_site_adp_type
_atom_site_occupancy
_atom_site_site_symmetry_order
_atom_site_calc_flag
_atom_site_refinement_flags_posn
_atom_site_refinement_flags_adp
_atom_site_refinement_flags_occupancy
_atom_site_disorder_assembly
_atom_site_disorder_group
O1A O 0.66309(12) 0.38310(11) 0.90105(17) 0.0284(4) Uani 1 1 d . . . . .
H1A H 0.667(2) 0.3735(18) 0.976(3) 0.041(9) Uiso 1 1 d . . . . .
C1A C 0.74370(18) 0.35932(15) 0.8718(2) 0.0236(5) Uani 1 1 d . . . . .
C2A C 0.73972(17) 0.34729(14) 0.7591(2) 0.0221(5) Uani 1 1 d . . . . .
C3A C 0.82112(17) 0.32129(15) 0.7278(2) 0.0227(5) Uani 1 1 d . . . . .
H3A H 0.8185 0.3130 0.6509 0.027 Uiso 1 1 calc R U . . .
C4A C 0.90563(17) 0.30729(14) 0.8060(2) 0.0214(5) Uani 1 1 d . . . . .
C5A C 0.90901(18) 0.32075(15) 0.9180(2) 0.0239(5) Uani 1 1 d . . . . .
H5A H 0.9666 0.3121 0.9724 0.029 Uiso 1 1 calc R U . . .
C6A C 0.82889(18) 0.34686(15) 0.9519(2) 0.0242(5) Uani 1 1 d . . . . .
H6A H 0.8321 0.3561 1.0287 0.029 Uiso 1 1 calc R U . . .
C7A C 0.64885(18) 0.36145(16) 0.6727(2) 0.0259(6) Uani 1 1 d . . . . .
H7A1 H 0.6106 0.4011 0.7012 0.031 Uiso 1 1 calc R U . . .
H7A2 H 0.6640 0.3829 0.6043 0.031 Uiso 1 1 calc R U . . .
O2A O 0.59388(14) 0.29080(13) 0.64499(19) 0.0372(5) Uani 1 1 d . . . . .
H2A H 0.564(2) 0.2944(18) 0.696(3) 0.035(9) Uiso 1 1 d . . . . .
C8A C 0.99151(18) 0.27294(15) 0.7723(2) 0.0230(5) Uani 1 1 d . . . . .
H8A H 1.0497 0.3030 0.8093 0.028 Uiso 1 1 calc R U . . .
O3A O 0.98065(13) 0.27430(12) 0.65629(15) 0.0319(5) Uani 1 1 d . . . . .
H3C H 1.0229 0.3030 0.6371 0.048 Uiso 1 1 d R U . . .
C9A C 1.00212(17) 0.18759(15) 0.8102(2) 0.0240(5) Uani 1 1 d . . . . .
H9A1 H 0.9993 0.1842 0.8895 0.029 Uiso 1 1 calc R U . . .
H9A2 H 0.9489 0.1563 0.7655 0.029 Uiso 1 1 calc R U . . .
N1A N 1.09417(15) 0.15427(13) 0.7969(2) 0.0225(5) Uani 1 1 d . . . . .
H1C H 1.110(2) 0.1787(18) 0.740(3) 0.034(8) Uiso 1 1 d . . . . .
H1D H 1.140(2) 0.1685(18) 0.861(3) 0.039(9) Uiso 1 1 d . . . . .
C10A C 1.10015(19) 0.06603(15) 0.7811(2) 0.0269(6) Uani 1 1 d . . . . .
C11A C 1.0615(2) 0.02371(16) 0.8695(2) 0.0312(6) Uani 1 1 d . . . . .
H11A H 1.0968 0.0405 0.9439 0.047 Uiso 1 1 calc R U . . .
H11B H 1.0686 -0.0331 0.8619 0.047 Uiso 1 1 calc R U . . .
H11C H 0.9941 0.0366 0.8598 0.047 Uiso 1 1 calc R U . . .
C12A C 1.2061(2) 0.04887(18) 0.7957(3) 0.0349(7) Uani 1 1 d . . . . .
H12A H 1.2311 0.0812 0.7435 0.052 Uiso 1 1 calc R U . . .
H12B H 1.2148 -0.0068 0.7805 0.052 Uiso 1 1 calc R U . . .
H12C H 1.2401 0.0612 0.8723 0.052 Uiso 1 1 calc R U . . .
C13A C 1.0455(2) 0.04610(18) 0.6637(2) 0.0407(7) Uani 1 1 d . . . . .
H13A H 0.9781 0.0584 0.6554 0.061 Uiso 1 1 calc R U . . .
H13B H 1.0525 -0.0100 0.6497 0.061 Uiso 1 1 calc R U . . .
H13C H 1.0704 0.0770 0.6099 0.061 Uiso 1 1 calc R U . . .
O1B O 0.72922(13) -0.01506(12) 0.90571(17) 0.0323(5) Uani 1 1 d . . . . .
H1B H 0.711(2) -0.067(2) 0.893(3) 0.051(10) Uiso 1 1 d . . . . .
C1B C 0.65510(18) 0.03612(15) 0.8942(2) 0.0237(5) Uani 1 1 d . . . . .
C2B C 0.67810(17) 0.11550(15) 0.8856(2) 0.0225(5) Uani 1 1 d . . . . .
C3B C 0.60680(18) 0.17090(15) 0.8721(2) 0.0234(5) Uani 1 1 d . . . . .
H3B H 0.6223 0.2249 0.8683 0.028 Uiso 1 1 calc R U . A 1
C4B C 0.51278(18) 0.14962(16) 0.8640(2) 0.0269(6) Uani 0.876(4) 1 d . . P B 1
C5B C 0.49249(19) 0.07065(17) 0.8734(2) 0.0294(6) Uani 1 1 d . . . . .
H5B H 0.4287 0.0552 0.8686 0.035 Uiso 1 1 calc R U . B 1
C6B C 0.56278(19) 0.01375(16) 0.8897(2) 0.0267(6) Uani 1 1 d . . . . .
H6B H 0.5476 -0.0399 0.8976 0.032 Uiso 1 1 calc R U . . .
C7B C 0.77888(18) 0.13636(17) 0.8830(2) 0.0288(6) Uani 1 1 d . . . . .
H7B1 H 0.7841 0.1938 0.8733 0.035 Uiso 1 1 calc R U . . .
H7B2 H 0.8225 0.1213 0.9546 0.035 Uiso 1 1 calc R U . . .
O2B O 0.80547(14) 0.09585(14) 0.79221(18) 0.0369(5) Uani 1 1 d . . . . .
H2B H 0.798(3) 0.047(2) 0.810(3) 0.061(12) Uiso 1 1 d . . . . .
C8B C 0.43480(19) 0.21181(17) 0.8333(2) 0.0218(6) Uani 0.876(4) 1 d . . P B 1
H8B H 0.3718 0.1853 0.8077 0.026 Uiso 0.876(4) 1 calc R U P B 1
O3B O 0.45270(15) 0.25937(13) 0.74409(18) 0.0317(6) Uani 0.876(4) 1 d . . P B 1
H3B1 H 0.4012 0.2843 0.7147 0.047 Uiso 0.876(4) 1 d R U P B 1
C9B C 0.4320(2) 0.26608(17) 0.9289(3) 0.0335(7) Uani 0.876(4) 1 d . . P B 1
H9B1 H 0.4327 0.2349 0.9968 0.040 Uiso 0.876(4) 1 calc R U P B 1
H9B2 H 0.4887 0.3004 0.9444 0.040 Uiso 0.876(4) 1 calc R U P B 1
N1B N 0.34381(15) 0.31539(12) 0.90008(18) 0.0244(5) Uani 0.876(4) 1 d . . P B 1
H1B1 H 0.2935 0.2874 0.9266 0.029 Uiso 0.876(4) 1 calc R U P B 1
H1B2 H 0.3230 0.3183 0.8177 0.029 Uiso 0.876(4) 1 calc R U P B 1
C4B' C 0.51278(18) 0.14962(16) 0.8640(2) 0.0269(6) Uani 0.124(4) 1 d . . P B 2
C8B' C 0.4298(14) 0.1872(12) 0.8971(18) 0.0218(6) Uani 0.124(4) 1 d . . P B 2
H8B' H 0.3694 0.1751 0.8409 0.026 Uiso 0.124(4) 1 calc R U P B 2
O3B' O 0.4200(11) 0.1689(11) 1.0117(13) 0.039(5) Uani 0.124(4) 1 d . . P B 2
H3B' H 0.4192 0.2109 1.0473 0.058 Uiso 0.124(4) 1 calc R U P B 2
C9B' C 0.4320(2) 0.26608(17) 0.9289(3) 0.0335(7) Uani 0.124(4) 1 d . . P B 2
H9B3 H 0.4802 0.2925 0.8968 0.040 Uiso 0.124(4) 1 calc R U P B 2
H9B4 H 0.4557 0.2678 1.0110 0.040 Uiso 0.124(4) 1 calc R U P B 2
N1B' N 0.34381(15) 0.31539(12) 0.90008(18) 0.0244(5) Uani 0.124(4) 1 d . . P B 2
H1B3 H 0.2935 0.2874 0.9266 0.029 Uiso 0.124(4) 1 calc R U P B 2
H1B4 H 0.3230 0.3183 0.8177 0.029 Uiso 0.124(4) 1 calc R U P B 2
C10B C 0.34900(19) 0.39936(15) 0.9454(2) 0.0262(6) Uani 1 1 d . . . . .
C11B C 0.3855(2) 0.39769(17) 1.0712(2) 0.0317(6) Uani 1 1 d . . . . .
H11D H 0.4505 0.3772 1.0901 0.048 Uiso 1 1 calc R U . . .
H11E H 0.3446 0.3637 1.1038 0.048 Uiso 1 1 calc R U . . .
H11F H 0.3850 0.4510 1.1009 0.048 Uiso 1 1 calc R U . . .
C12B C 0.2467(2) 0.42908(17) 0.9124(3) 0.0334(7) Uani 1 1 d . . . . .
H12D H 0.2071 0.3976 0.9502 0.050 Uiso 1 1 calc R U . . .
H12E H 0.2226 0.4245 0.8314 0.050 Uiso 1 1 calc R U . . .
H12F H 0.2447 0.4843 0.9345 0.050 Uiso 1 1 calc R U . . .
C13B C 0.41248(19) 0.44707(17) 0.8887(2) 0.0298(6) Uani 1 1 d . . . . .
H13D H 0.4101 0.5025 0.9093 0.045 Uiso 1 1 calc R U . . .
H13E H 0.3904 0.4416 0.8075 0.045 Uiso 1 1 calc R U . . .
H13F H 0.4779 0.4279 0.9126 0.045 Uiso 1 1 calc R U . . .
S1 S 1.20696(4) 0.20824(4) 1.09459(5) 0.02155(17) Uani 1 1 d . . . . .
O1 O 1.29438(13) 0.16472(11) 1.15334(16) 0.0310(5) Uani 1 1 d . . . . .
O2 O 1.12442(12) 0.15768(11) 1.08903(16) 0.0288(4) Uani 1 1 d . . . . .
O3 O 1.20177(13) 0.28084(11) 1.15538(17) 0.0328(5) Uani 1 1 d . . . . .
O4 O 1.21604(14) 0.22551(12) 0.98026(15) 0.0331(5) Uani 1 1 d . . . . .
O1W O 0.66294(18) 0.35297(15) 1.10757(19) 0.0406(5) Uani 1 1 d . . . . .
H1WA H 0.642(3) 0.300(3) 1.119(4) 0.083(15) Uiso 1 1 d . . . . .
H1WB H 0.705(3) 0.369(3) 1.167(4) 0.075(14) Uiso 1 1 d . . . . .

loop_
_atom_site_aniso_label
_atom_site_aniso_U_11
_atom_site_aniso_U_22
_atom_site_aniso_U_33
_atom_site_aniso_U_23
_atom_site_aniso_U_13
_atom_site_aniso_U_12
O1A 0.0172(9) 0.0385(11) 0.0301(11) -0.0002(8) 0.0066(8) 0.0067(8)
C1A 0.0175(13) 0.0231(13) 0.0298(14) -0.0003(10) 0.0051(11) 0.0008(10)
C2A 0.0151(12) 0.0225(13) 0.0280(13) 0.0008(10) 0.0035(10) -0.0002(9)
C3A 0.0189(13) 0.0257(13) 0.0226(13) 0.0028(10) 0.0030(10) -0.0010(10)
C4A 0.0148(12) 0.0210(12) 0.0269(13) 0.0015(10) 0.0022(10) 0.0002(9)
C5A 0.0175(13) 0.0254(13) 0.0265(13) -0.0016(10) 0.0008(10) 0.0004(10)
C6A 0.0208(13) 0.0277(14) 0.0225(13) -0.0033(10) 0.0018(10) 0.0013(10)
C7A 0.0190(13) 0.0310(15) 0.0249(13) 0.0027(11) -0.0004(10) 0.0014(10)
O2A 0.0219(11) 0.0502(14) 0.0364(12) 0.0052(10) 0.0006(9) -0.0078(9)
C8A 0.0155(12) 0.0247(13) 0.0275(14) 0.0008(10) 0.0024(10) 0.0008(10)
O3A 0.0232(10) 0.0433(12) 0.0295(10) 0.0020(8) 0.0069(8) -0.0012(8)
C9A 0.0135(12) 0.0264(13) 0.0319(14) -0.0015(11) 0.0051(10) 0.0014(10)
N1A 0.0153(10) 0.0262(12) 0.0250(12) -0.0008(9) 0.0028(9) 0.0013(9)
C10A 0.0245(14) 0.0224(13) 0.0320(15) -0.0006(11) 0.0033(11) 0.0035(11)
C11A 0.0244(14) 0.0273(15) 0.0393(16) 0.0049(12) 0.0025(12) -0.0020(11)
C12A 0.0291(15) 0.0329(16) 0.0443(18) 0.0071(13) 0.0118(13) 0.0101(12)
C13A 0.0484(19) 0.0311(16) 0.0367(17) -0.0059(13) -0.0017(14) 0.0021(14)
O1B 0.0192(10) 0.0238(10) 0.0473(12) -0.0022(9) -0.0053(8) 0.0044(8)
C1B 0.0197(13) 0.0249(13) 0.0244(13) 0.0003(10) 0.0013(10) 0.0019(10)
C2B 0.0156(12) 0.0290(14) 0.0215(13) -0.0012(10) 0.0017(10) 0.0007(10)
C3B 0.0212(13) 0.0229(13) 0.0245(13) -0.0019(10) 0.0022(10) 0.0020(10)
C4B 0.0183(13) 0.0316(15) 0.0295(14) -0.0082(11) 0.0032(11) 0.0031(10)
C5B 0.0186(13) 0.0403(16) 0.0304(15) -0.0052(12) 0.0077(11) -0.0028(11)
C6B 0.0252(14) 0.0275(14) 0.0276(14) 0.0018(11) 0.0067(11) -0.0037(11)
C7B 0.0175(13) 0.0284(14) 0.0399(16) -0.0046(11) 0.0055(12) -0.0004(10)
O2B 0.0217(10) 0.0390(13) 0.0542(14) -0.0102(10) 0.0173(10) -0.0053(9)
C8B 0.0119(13) 0.0279(16) 0.0250(16) 0.0034(12) 0.0034(11) 0.0032(11)
O3B 0.0219(12) 0.0397(14) 0.0333(13) 0.0098(10) 0.0064(9) 0.0060(9)
C9B 0.0224(14) 0.0316(15) 0.0413(17) -0.0013(12) -0.0027(12) 0.0078(12)
N1B 0.0167(11) 0.0269(11) 0.0277(12) 0.0001(9) 0.0013(9) 0.0025(9)
C4B' 0.0183(13) 0.0316(15) 0.0295(14) -0.0082(11) 0.0032(11) 0.0031(10)
C8B' 0.0119(13) 0.0279(16) 0.0250(16) 0.0034(12) 0.0034(11) 0.0032(11)
O3B' 0.026(9) 0.056(12) 0.038(10) 0.016(8) 0.015(7) 0.004(8)
C9B' 0.0224(14) 0.0316(15) 0.0413(17) -0.0013(12) -0.0027(12) 0.0078(12)
N1B' 0.0167(11) 0.0269(11) 0.0277(12) 0.0001(9) 0.0013(9) 0.0025(9)
C10B 0.0233(13) 0.0239(13) 0.0309(14) -0.0019(11) 0.0053(11) 0.0008(10)
C11B 0.0327(16) 0.0342(16) 0.0275(14) -0.0023(11) 0.0057(12) -0.0041(12)
C12B 0.0255(15) 0.0298(15) 0.0444(18) -0.0001(13) 0.0072(13) 0.0061(12)
C13B 0.0264(14) 0.0291(15) 0.0324(15) 0.0008(11) 0.0041(12) -0.0032(11)
S1 0.0156(3) 0.0240(3) 0.0246(3) -0.0016(2) 0.0039(2) -0.0015(2)
O1 0.0189(10) 0.0272(10) 0.0406(11) -0.0006(8) -0.0053(8) 0.0012(8)
O2 0.0192(9) 0.0309(10) 0.0367(11) -0.0070(8) 0.0075(8) -0.0081(8)
O3 0.0240(10) 0.0299(11) 0.0467(12) -0.0101(9) 0.0131(9) -0.0050(8)
O4 0.0297(11) 0.0410(12) 0.0273(10) -0.0008(8) 0.0040(8) -0.0103(9)
O1W 0.0428(14) 0.0471(15) 0.0322(12) 0.0033(10) 0.0097(11) 0.0073(11)

loop_
_atom_type_symbol
_atom_type_description
_atom_type_scat_dispersion_real
_atom_type_scat_dispersion_imag
_atom_type_scat_source
C C 0.0033 0.0016 'International Tables Vol C Tables 4.2.6.8 and 6.1.1.4'
H H 0.0000 0.0000 'International Tables Vol C Tables 4.2.6.8 and 6.1.1.4'
N N 0.0061 0.0033 'International Tables Vol C Tables 4.2.6.8 and 6.1.1.4'
O O 0.0106 0.0060 'International Tables Vol C Tables 4.2.6.8 and 6.1.1.4'
S S 0.1246 0.1234 'International Tables Vol C Tables 4.2.6.8 and 6.1.1.4'

loop_
_geom_angle_atom_site_label_1
_geom_angle_atom_site_label_2
_geom_angle_atom_site_label_3
_geom_angle
C1A O1A H1A 111(2)
O1A C1A C2A 118.2(2)
O1A C1A C6A 121.7(2)
C2A C1A C6A 120.1(2)
C1A C2A C3A 119.0(2)
C1A C2A C7A 120.4(2)
C3A C2A C7A 120.6(2)
C4A C3A C2A 121.7(2)
C4A C3A H3A 119.1
C2A C3A H3A 119.1
C3A C4A C5A 118.6(2)
C3A C4A C8A 121.4(2)
C5A C4A C8A 119.8(2)
C4A C5A C6A 120.9(2)
C4A C5A H5A 119.5
C6A C5A H5A 119.5
C5A C6A C1A 119.6(2)
C5A C6A H6A 120.2
C1A C6A H6A 120.2
O2A C7A C2A 112.1(2)
O2A C7A H7A1 109.2
C2A C7A H7A1 109.2
O2A C7A H7A2 109.2
C2A C7A H7A2 109.2
H7A1 C7A H7A2 107.9
C7A O2A H2A 97(2)
O3A C8A C4A 111.8(2)
O3A C8A C9A 107.9(2)
C4A C8A C9A 108.2(2)
O3A C8A H8A 109.6
C4A C8A H8A 109.6
C9A C8A H8A 109.6
C8A O3A H3C 112.1
N1A C9A C8A 110.9(2)
N1A C9A H9A1 109.5
C8A C9A H9A1 109.5
N1A C9A H9A2 109.5
C8A C9A H9A2 109.5
H9A1 C9A H9A2 108.1
C9A N1A C10A 118.0(2)
C9A N1A H1C 108(2)
C10A N1A H1C 109.0(19)
C9A N1A H1D 106.6(19)
C10A N1A H1D 108.2(19)
H1C N1A H1D 106(3)
C13A C10A N1A 108.2(2)
C13A C10A C11A 112.4(2)
N1A C10A C11A 109.5(2)
C13A C10A C12A 110.6(2)
N1A C10A C12A 105.1(2)
C11A C10A C12A 110.8(2)
C10A C11A H11A 109.5
C10A C11A H11B 109.5
H11A C11A H11B 109.5
C10A C11A H11C 109.5
H11A C11A H11C 109.5
H11B C11A H11C 109.5
C10A C12A H12A 109.5
C10A C12A H12B 109.5
H12A C12A H12B 109.5
C10A C12A H12C 109.5
H12A C12A H12C 109.5
H12B C12A H12C 109.5
C10A C13A H13A 109.5
C10A C13A H13B 109.5
H13A C13A H13B 109.5
C10A C13A H13C 109.5
H13A C13A H13C 109.5
H13B C13A H13C 109.5
C1B O1B H1B 114(2)
O1B C1B C6B 124.1(2)
O1B C1B C2B 115.3(2)
C6B C1B C2B 120.6(2)
C3B C2B C1B 118.9(2)
C3B C2B C7B 122.5(2)
C1B C2B C7B 118.5(2)
C2B C3B C4B 121.6(2)
C2B C3B H3B 119.2
C4B C3B H3B 119.2
C5B C4B C3B 118.0(2)
C5B C4B C8B 122.2(2)
C3B C4B C8B 119.5(2)
C6B C5B C4B 121.8(2)
C6B C5B H5B 119.1
C4B C5B H5B 119.1
C1B C6B C5B 119.1(2)
C1B C6B H6B 120.5
C5B C6B H6B 120.5
O2B C7B C2B 110.0(2)
O2B C7B H7B1 109.7
C2B C7B H7B1 109.7
O2B C7B H7B2 109.7
C2B C7B H7B2 109.7
H7B1 C7B H7B2 108.2
C7B O2B H2B 101(3)
O3B C8B C9B 107.3(2)
O3B C8B C4B 108.8(2)
C9B C8B C4B 112.8(2)
O3B C8B H8B 109.3
C9B C8B H8B 109.3
C4B C8B H8B 109.3
C8B O3B H3B1 107.7
N1B C9B C8B 109.8(2)
N1B C9B H9B1 109.7
C8B C9B H9B1 109.7
N1B C9B H9B2 109.7
C8B C9B H9B2 109.7
H9B1 C9B H9B2 108.2
C9B N1B C10B 118.1(2)
C9B N1B H1B1 107.8
C10B N1B H1B1 107.8
C9B N1B H1B2 107.8
C10B N1B H1B2 107.8
H1B1 N1B H1B2 107.1
O3B' C8B' H8B' 110.5
C8B' O3B' H3B' 109.5
C11B C10B C13B 112.3(2)
C11B C10B C12B 111.1(2)
C13B C10B C12B 110.9(2)
C11B C10B N1B 109.3(2)
C13B C10B N1B 108.3(2)
C12B C10B N1B 104.6(2)
C10B C11B H11D 109.5
C10B C11B H11E 109.5
H11D C11B H11E 109.5
C10B C11B H11F 109.5
H11D C11B H11F 109.5
H11E C11B H11F 109.5
C10B C12B H12D 109.5
C10B C12B H12E 109.5
H12D C12B H12E 109.5
C10B C12B H12F 109.5
H12D C12B H12F 109.5
H12E C12B H12F 109.5
C10B C13B H13D 109.5
C10B C13B H13E 109.5
H13D C13B H13E 109.5
C10B C13B H13F 109.5
H13D C13B H13F 109.5
H13E C13B H13F 109.5
O3 S1 O2 112.44(11)
O3 S1 O4 110.48(12)
O2 S1 O4 109.27(11)
O3 S1 O1 108.17(11)
O2 S1 O1 108.69(11)
O4 S1 O1 107.66(12)
H1WA O1W H1WB 110(4)

loop_
_geom_bond_atom_site_label_1
_geom_bond_atom_site_label_2
_geom_bond_distance
O1A C1A 1.364(3)
O1A H1A 0.92(3)
C1A C2A 1.392(4)
C1A C6A 1.402(4)
C2A C3A 1.398(3)
C2A C7A 1.504(3)
C3A C4A 1.388(3)
C3A H3A 0.9500
C4A C5A 1.390(4)
C4A C8A 1.520(3)
C5A C6A 1.397(4)
C5A H5A 0.9500
C6A H6A 0.9500
C7A O2A 1.438(3)
C7A H7A1 0.9900
C7A H7A2 0.9900
O2A H2A 0.85(3)
C8A O3A 1.402(3)
C8A C9A 1.523(4)
C8A H8A 1.0000
O3A H3C 0.8601
C9A N1A 1.494(3)
C9A H9A1 0.9900
C9A H9A2 0.9900
N1A C10A 1.520(3)
N1A H1C 0.89(3)
N1A H1D 0.94(3)
C10A C13A 1.515(4)
C10A C11A 1.521(4)
C10A C12A 1.531(4)
C11A H11A 0.9800
C11A H11B 0.9800
C11A H11C 0.9800
C12A H12A 0.9800
C12A H12B 0.9800
C12A H12C 0.9800
C13A H13A 0.9800
C13A H13B 0.9800
C13A H13C 0.9800
O1B C1B 1.364(3)
O1B H1B 0.92(4)
C1B C6B 1.380(4)
C1B C2B 1.402(4)
C2B C3B 1.380(3)
C2B C7B 1.511(3)
C3B C4B 1.391(4)
C3B H3B 0.9500
C4B C5B 1.387(4)
C4B C8B 1.529(4)
C5B C6B 1.386(4)
C5B H5B 0.9500
C6B H6B 0.9500
C7B O2B 1.443(3)
C7B H7B1 0.9900
C7B H7B2 0.9900
O2B H2B 0.87(4)
C8B O3B 1.438(4)
C8B C9B 1.506(4)
C8B H8B 1.0000
O3B H3B1 0.8601
C9B N1B 1.499(3)
C9B H9B1 0.9900
C9B H9B2 0.9900
N1B C10B 1.530(3)
N1B H1B1 0.9900
N1B H1B2 0.9900
C8B' O3B' 1.49(3)
C8B' H8B' 1.0000
O3B' H3B' 0.8400
C10B C11B 1.515(4)
C10B C13B 1.517(4)
C10B C12B 1.528(4)
C11B H11D 0.9800
C11B H11E 0.9800
C11B H11F 0.9800
C12B H12D 0.9800
C12B H12E 0.9800
C12B H12F 0.9800
C13B H13D 0.9800
C13B H13E 0.9800
C13B H13F 0.9800
S1 O3 1.457(2)
S1 O2 1.4622(19)
S1 O4 1.476(2)
S1 O1 1.4979(19)
O1W H1WA 0.97(5)
O1W H1WB 0.88(5)

loop_
_geom_hbond_atom_site_label_D
_geom_hbond_atom_site_label_H
_geom_hbond_atom_site_label_A
_geom_hbond_distance_DH
_geom_hbond_distance_HA
_geom_hbond_distance_DA
_geom_hbond_angle_DHA
_geom_hbond_site_symmetry_A
O1A H1A O1W 0.92(3) 1.68(4) 2.598(3) 175(3) .
O2A H2A O3B 0.85(3) 1.94(3) 2.675(3) 145(3) .
O3A H3C O2 0.86 1.84 2.682(3) 166.7 4_565
C9A H9A2 O2B 0.99 2.41 3.212(3) 137.4 .
N1A H1C O3 0.89(3) 2.00(3) 2.827(3) 154(3) 4_565
N1A H1D O4 0.94(3) 1.88(3) 2.794(3) 163(3) .
C11A H11A O2 0.98 2.65 3.491(4) 144.4 .
C12A H12A O3 0.98 2.58 3.369(4) 137.6 4_565
O1B H1B O1 0.92(4) 1.76(4) 2.649(3) 162(3) 3_757
C6B H6B O3B' 0.95 2.46 3.325(17) 151.9 3_657
O2B H2B O1B 0.87(4) 2.01(4) 2.735(3) 139(3) .
O3B H3B1 O1 0.86 1.78 2.640(3) 179.6 4_465
C9B H9B1 O2A 0.99 2.64 3.253(4) 120.3 4_566
N1B H1B1 O4 0.99 1.78 2.760(3) 171.3 1_455
N1B H1B2 O1 0.99 1.99 2.975(3) 172.3 4_465
O1W H1WA O2A 0.97(5) 1.76(5) 2.725(4) 173(4) 4_566
O1W H1WB O2B 0.88(5) 1.95(5) 2.824(4) 175(4) 4_566

loop_
_geom_torsion_atom_site_label_1
_geom_torsion_atom_site_label_2
_geom_torsion_atom_site_label_3
_geom_torsion_atom_site_label_4
_geom_torsion
O1A C1A C2A C3A -178.7(2)
C6A C1A C2A C3A 1.2(4)
O1A C1A C2A C7A 0.8(4)
C6A C1A C2A C7A -179.3(2)
C1A C2A C3A C4A -0.1(4)
C7A C2A C3A C4A -179.6(2)
C2A C3A C4A C5A -0.9(4)
C2A C3A C4A C8A 175.1(2)
C3A C4A C5A C6A 0.8(4)
C8A C4A C5A C6A -175.3(2)
C4A C5A C6A C1A 0.3(4)
O1A C1A C6A C5A 178.5(2)
C2A C1A C6A C5A -1.3(4)
C1A C2A C7A O2A -94.2(3)
C3A C2A C7A O2A 85.3(3)
C3A C4A C8A O3A 12.8(3)
C5A C4A C8A O3A -171.2(2)
C3A C4A C8A C9A -105.9(3)
C5A C4A C8A C9A 70.1(3)
O3A C8A C9A N1A 68.3(3)
C4A C8A C9A N1A -170.5(2)
C8A C9A N1A C10A -153.9(2)
C9A N1A C10A C13A 73.8(3)
C9A N1A C10A C11A -49.0(3)
C9A N1A C10A C12A -168.1(2)
O1B C1B C2B C3B 179.1(2)
C6B C1B C2B C3B -0.3(4)
O1B C1B C2B C7B 3.5(3)
C6B C1B C2B C7B -175.8(2)
C1B C2B C3B C4B -1.7(4)
C7B C2B C3B C4B 173.7(2)
C2B C3B C4B C5B 2.0(4)
C2B C3B C4B C8B -171.7(2)
C3B C4B C5B C6B -0.5(4)
C8B C4B C5B C6B 173.1(3)
O1B C1B C6B C5B -177.5(2)
C2B C1B C6B C5B 1.8(4)
C4B C5B C6B C1B -1.4(4)
C3B C2B C7B O2B -118.6(3)
C1B C2B C7B O2B 56.7(3)
C5B C4B C8B O3B -130.4(3)
C3B C4B C8B O3B 43.1(3)
C5B C4B C8B C9B 110.8(3)
C3B C4B C8B C9B -75.7(3)
O3B C8B C9B N1B 70.6(3)
C4B C8B C9B N1B -169.6(2)
C8B C9B N1B C10B -146.4(2)
C9B N1B C10B C11B -54.8(3)
C9B N1B C10B C13B 67.9(3)
C9B N1B C10B C12B -173.8(2)
